data_1004097
loop_
_publ_author_name
'Vannier, R N'
'Mairesse, G'
'Nowogrocki, G'
'Abraham, F'
'Boivin, J C'

_publ_section_title
;
Electrical and structural investigations on a new bismuth lead vanadium
oxide solid electrolyte
;
_journal_coden_ASTM SSIOD3
_journal_name_full 'Solid State Ionics'
_journal_page_first 713
_journal_page_last 722
_journal_volume 53
_journal_year 1992
_chemical_formula_structural 'Bi1.9 Pb0.2 V0.9 O5.3'
_chemical_formula_sum 'Bi1.9 O5.3 Pb0.2 V0.9'
_chemical_name_systematic
;
Bismuth lead vanadium oxide (1.9/0.2/0.9/5.3)
;
_space_group_IT_number 139
_symmetry_cell_setting tetragonal
_symmetry_Int_Tables_number 139
_symmetry_space_group_name_Hall '-I 4 2'
_symmetry_space_group_name_H-M 'I 4/m m m'
_cell_angle_alpha 90
_cell_angle_beta 90
_cell_angle_gamma 90
_cell_formula_units_Z 2
_cell_length_a 3.965(3)
_cell_length_b 3.965(3)
_cell_length_c 15.46(1)
_cell_volume 243.1
_refine_ls_R_factor_all 0.042
_cod_original_formula_sum 'Bi1.9 O5.3 Pb.2 V.9'
_cod_database_code 1004097

loop_
_symmetry_equiv_pos_as_xyz
x,y,z
-x,-y,z
-x,y,z
x,-y,z
-y,x,z
y,-x,z
y,x,z
-y,-x,z
-x,-y,-z
x,y,-z
x,-y,-z
-x,y,-z
y,-x,-z
-y,x,-z
-y,-x,-z
y,x,-z
1/2+x,1/2+y,1/2+z
1/2-x,1/2-y,1/2+z
1/2-x,1/2+y,1/2+z
1/2+x,1/2-y,1/2+z
1/2-y,1/2+x,1/2+z
1/2+y,1/2-x,1/2+z
1/2+y,1/2+x,1/2+z
1/2-y,1/2-x,1/2+z
1/2-x,1/2-y,1/2-z
1/2+x,1/2+y,1/2-z
1/2+x,1/2-y,1/2-z
1/2-x,1/2+y,1/2-z
1/2+y,1/2-x,1/2-z
1/2-y,1/2+x,1/2-z
1/2-y,1/2-x,1/2-z
1/2+y,1/2+x,1/2-z

loop_
_atom_site_label
_atom_site_type_symbol
_atom_site_symmetry_multiplicity
_atom_site_Wyckoff_symbol
_atom_site_fract_x
_atom_site_fract_y
_atom_site_fract_z
_atom_site_occupancy
_atom_site_attached_hydrogens
_atom_site_calc_flag
Bi1 Bi3+ 16 m 0.037(1) 0.037(1) 0.1634(2) 0.1188 0 d
Pb1 Pb2+ 16 m 0.037(1) 0.037(1) 0.1634(2) 0.0063 0 d
Bi2 Bi3+ 4 e 0. 0. 0.1763(2) 0.475 0 d
Pb2 Pb2+ 4 e 0. 0. 0.1763(2) 0.025 0 d
V1 V5+ 16 n 0.061(2) 0. 0.5109(5) 0.1125 0 d
Pb3 Pb2+ 16 n 0.061(2) 0. 0.5109(5) 0.0125 0 d
O1 O2- 4 d 0. 0.5 0.25 1. 0 d
O2 O2- 16 n 0.165(14) 0. 0.408(3) 0.25 0 d
O3 O2- 8 i 0.414(31) 0. 0. 0.325 0 d

loop_
_atom_type_symbol
_atom_type_oxidation_number
Bi3+ 3.000
Pb2+ 2.000
V5+ 5.000
O2- -2.000
